data_2233901
loop_
_publ_author_name
'Kang, Sung Kwon'
'Cho, Nam Sook'
'Jang, Siyoung'

_publ_section_title
;
 5,5'-[1,4-Phenylenebis(methylenesulfanediyl)]bis[1,3,4-thiadiazol-2(3<i>H</i>)-one]
 dimethyl sulfoxide disolvate
;
_journal_coeditor_code IS5071
_journal_issue 3
_journal_name_full 'Acta Crystallographica Section E'
_journal_page_first o781
_journal_paper_doi 10.1107/S1600536812006289
_journal_volume 68
_journal_year 2012
_chemical_formula_iupac 'C12 H10 N4 O2 S4 , 2C2 H6 O S'
_chemical_formula_moiety 'C12 H10 N4 O2 S4, 2(C2 H6 O S)'
_chemical_formula_sum 'C16 H22 N4 O4 S6'
_chemical_formula_weight 526.74
_chemical_name_common
;
5,5'-[1,4-Phenylenebis(methylenesulfanediyl)]bis[1,3,4-thiadiazol-
2(3<i>H</i>)-one] dimethyl sulfoxide disolvate
;
_chemical_name_systematic
;
5-({4-[(5-oxo-4,5-dihydro-1,3,4-thiadiazol-2-yl)methyl]phenyl}methyl)-
2,3-dihydro-1,3,4-thiadiazol-2-one dimethyl sulfoxide disolvate
;
_space_group_IT_number 2
_symmetry_cell_setting triclinic
_symmetry_space_group_name_Hall '-P 1'
_symmetry_space_group_name_H-M 'P -1'
_atom_sites_solution_hydrogens geom
_atom_sites_solution_primary direct
_atom_sites_solution_secondary difmap
_audit_creation_method 'WinGX routine CIF_UPDATE'
_cell_angle_alpha 109.70(4)
_cell_angle_beta 95.74(3)
_cell_angle_gamma 91.15(3)
_cell_formula_units_Z 1
_cell_length_a 7.5723(15)
_cell_length_b 8.3258(17)
_cell_length_c 10.346(2)
_cell_measurement_reflns_used 5678
_cell_measurement_temperature 296(2)
_cell_measurement_theta_max 25.16
_cell_measurement_theta_min 2.6
_cell_volume 610.0(3)
_computing_cell_refinement 'SAINT (Bruker, 2002)'
_computing_data_collection 'SMART (Bruker, 2002)'
_computing_data_reduction 'SAINT (Bruker, 2002)'
_computing_molecular_graphics 'ORTEP-3 for Windows (Farrugia, 1997)'
_computing_publication_material 'WinGX (Farrugia, 1999)'
_computing_structure_refinement 'SHELXL97 (Sheldrick, 2008)'
_computing_structure_solution 'SHELXS97 (Sheldrick, 2008)'
_diffrn_ambient_temperature 296(2)
_diffrn_measured_fraction_theta_full 0.998
_diffrn_measured_fraction_theta_max 0.998
_diffrn_measurement_device_type 'Bruker APEXII CCD'
_diffrn_measurement_method '\f and \w'
_diffrn_radiation_monochromator graphite
_diffrn_radiation_type MoK\a
_diffrn_radiation_wavelength 0.71073
_diffrn_reflns_av_R_equivalents 0.0828
_diffrn_reflns_limit_h_max 10
_diffrn_reflns_limit_h_min -10
_diffrn_reflns_limit_k_max 11
_diffrn_reflns_limit_k_min -11
_diffrn_reflns_limit_l_max 13
_diffrn_reflns_limit_l_min -13
_diffrn_reflns_number 21342
_diffrn_reflns_theta_full 28.34
_diffrn_reflns_theta_max 28.34
_diffrn_reflns_theta_min 2.1
_exptl_absorpt_coefficient_mu 0.59
_exptl_absorpt_correction_T_max 0.923
_exptl_absorpt_correction_T_min 0.895
_exptl_absorpt_correction_type multi-scan
_exptl_absorpt_process_details '(SADABS; Bruker, 2002)'
_exptl_crystal_colour colourless
_exptl_crystal_density_diffrn 1.434
_exptl_crystal_density_method 'not measured'
_exptl_crystal_description block
_exptl_crystal_F_000 274
_exptl_crystal_size_max 0.18
_exptl_crystal_size_mid 0.17
_exptl_crystal_size_min 0.12
_refine_diff_density_max 0.16
_refine_diff_density_min -0.219
_refine_ls_extinction_method none
_refine_ls_goodness_of_fit_ref 1.023
_refine_ls_hydrogen_treatment mixed
_refine_ls_matrix_type full
_refine_ls_number_parameters 162
_refine_ls_number_reflns 3039
_refine_ls_number_restraints 3
_refine_ls_restrained_S_all 1.023
_refine_ls_R_factor_all 0.05
_refine_ls_R_factor_gt 0.0337
_refine_ls_shift/su_max 0
_refine_ls_shift/su_mean 0
_refine_ls_structure_factor_coef Fsqd
_refine_ls_weighting_details 'calc w = 1/[\s^2^(Fo^2^)+(0.0506P)^2^] where P=(Fo^2^+2Fc^2^)/3'
_refine_ls_weighting_scheme calc
_refine_ls_wR_factor_ref 0.0996
_reflns_number_gt 2124
_reflns_number_total 3039
_reflns_threshold_expression I>2\s(I)
_cod_data_source_file is5071.cif
_cod_data_source_block I
_cod_original_cell_volume 610.0(2)
_cod_database_code 2233901
_cod_database_fobs_code 2233901

loop_
_symmetry_equiv_pos_as_xyz
'x, y, z'
'-x, -y, -z'

loop_
_atom_site_type_symbol
_atom_site_label
_atom_site_fract_x
_atom_site_fract_y
_atom_site_fract_z
_atom_site_U_iso_or_equiv
_atom_site_adp_type
_atom_site_calc_flag
_atom_site_refinement_flags
_atom_site_occupancy
_atom_site_disorder_assembly
_atom_site_disorder_group
S S1 0.76776(6) 0.37928(6) 0.42321(5) 0.07516(18) Uani d . 1 . .
C C2 0.7758(2) 0.3744(2) 0.59474(19) 0.0668(4) Uani d . 1 . .
N N3 0.62432(19) 0.2937(2) 0.60130(16) 0.0688(4) Uani d . 1 . .
H H3 0.589(3) 0.282(3) 0.679(2) 0.090(7) Uiso d . 1 . .
N N4 0.50062(17) 0.23800(17) 0.48623(14) 0.0611(3) Uani d . 1 . .
C C5 0.55873(19) 0.27358(19) 0.38640(17) 0.0549(4) Uani d . 1 . .
O O6 0.89774(16) 0.43193(18) 0.68683(15) 0.0946(5) Uani d . 1 . .
S S7 0.44211(6) 0.22149(6) 0.22259(5) 0.06970(16) Uani d . 1 . .
C C8 0.2421(2) 0.1210(2) 0.25284(16) 0.0598(4) Uani d . 1 . .
H H8A 0.2729 0.0257 0.283 0.072 Uiso calc R 1 . .
H H8B 0.1848 0.2027 0.3249 0.072 Uiso calc R 1 . .
C C9 0.11735(19) 0.05870(19) 0.12143(15) 0.0516(3) Uani d . 1 . .
C C10 -0.0134(2) 0.1597(2) 0.09349(16) 0.0610(4) Uani d . 1 . .
H H10 -0.0228 0.2687 0.1563 0.073 Uiso calc R 1 . .
C C11 0.1302(2) -0.1018(2) 0.02588(16) 0.0603(4) Uani d . 1 . .
H H11 0.2181 -0.1713 0.0421 0.072 Uiso calc R 1 . .
S S12 0.32235(7) 0.21416(7) 0.85488(5) 0.0693(2) Uani d P 0.8786(14) A 1
O O13 0.5091(2) 0.2414(3) 0.8277(2) 0.0771(6) Uani d P 0.8786(14) A 1
C C14 0.1951(5) 0.1372(4) 0.6870(4) 0.0807(9) Uani d P 0.8786(14) A 1
H H14A 0.2232 0.0218 0.639 0.121 Uiso calc PR 0.8786(14) A 1
H H14B 0.2238 0.2084 0.635 0.121 Uiso calc PR 0.8786(14) A 1
H H14C 0.0706 0.1402 0.6975 0.121 Uiso calc PR 0.8786(14) A 1
C C15 0.2328(6) 0.4158(6) 0.9137(4) 0.0964(12) Uani d P 0.8786(14) A 1
H H15A 0.2907 0.4803 1.0039 0.145 Uiso calc PR 0.8786(14) A 1
H H15B 0.1078 0.4017 0.9183 0.145 Uiso calc PR 0.8786(14) A 1
H H15C 0.2511 0.4757 0.8509 0.145 Uiso calc PR 0.8786(14) A 1
S S12A 0.3220(5) 0.3284(5) 0.7826(4) 0.0717(14) Uani d PD 0.1214(14) A 2
O O13A 0.5108(17) 0.3036(17) 0.8234(16) 0.057(4) Uiso d PD 0.1214(14) A 2
C C14A 0.209(5) 0.126(3) 0.729(3) 0.093(11) Uiso d PD 0.1214(14) A 2
H H14D 0.29 0.0394 0.6939 0.14 Uiso calc PR 0.1214(14) A 2
H H14E 0.1146 0.1194 0.6573 0.14 Uiso calc PR 0.1214(14) A 2
H H14F 0.1595 0.1102 0.8058 0.14 Uiso calc PR 0.1214(14) A 2
C C15A 0.250(5) 0.410(5) 0.952(2) 0.087(10) Uiso d PD 0.1214(14) A 2
H H15D 0.3501 0.4642 1.0183 0.13 Uiso calc PR 0.1214(14) A 2
H H15E 0.1998 0.3176 0.9746 0.13 Uiso calc PR 0.1214(14) A 2
H H15F 0.1623 0.4918 0.953 0.13 Uiso calc PR 0.1214(14) A 2

loop_
_atom_site_aniso_label
_atom_site_aniso_U_11
_atom_site_aniso_U_22
_atom_site_aniso_U_33
_atom_site_aniso_U_12
_atom_site_aniso_U_13
_atom_site_aniso_U_23
S1 0.0514(3) 0.0787(3) 0.0898(4) -0.0150(2) -0.0004(2) 0.0249(2)
C2 0.0489(9) 0.0614(10) 0.0737(11) -0.0010(7) -0.0108(8) 0.0069(8)
N3 0.0541(8) 0.0853(10) 0.0560(8) -0.0119(7) -0.0137(7) 0.0162(7)
N4 0.0495(7) 0.0731(9) 0.0527(7) -0.0090(6) -0.0092(6) 0.0159(6)
C5 0.0436(8) 0.0553(8) 0.0607(9) -0.0018(6) -0.0025(7) 0.0156(7)
O6 0.0600(8) 0.0931(10) 0.0981(10) -0.0088(7) -0.0304(7) 0.0017(8)
S7 0.0588(3) 0.0926(3) 0.0573(3) -0.0129(2) -0.00617(19) 0.0296(2)
C8 0.0500(9) 0.0749(10) 0.0494(8) -0.0074(7) -0.0062(7) 0.0184(7)
C9 0.0442(8) 0.0595(9) 0.0460(8) -0.0028(6) -0.0026(6) 0.0139(7)
C10 0.0565(9) 0.0579(9) 0.0562(9) 0.0060(7) -0.0038(7) 0.0062(7)
C11 0.0512(9) 0.0627(10) 0.0600(9) 0.0109(7) -0.0066(7) 0.0149(7)
S12 0.0666(3) 0.0796(4) 0.0724(4) 0.0135(2) 0.0099(2) 0.0388(3)
O13 0.0570(9) 0.1063(17) 0.0751(10) 0.0135(10) 0.0017(7) 0.0413(12)
C14 0.0665(16) 0.0774(18) 0.085(2) -0.0001(11) -0.0046(15) 0.0146(15)
C15 0.0810(19) 0.098(2) 0.088(2) 0.0245(14) -0.0073(19) 0.007(2)
S12A 0.064(2) 0.092(3) 0.070(2) 0.0013(18) -0.0017(17) 0.045(2)

loop_
_atom_type_symbol
_atom_type_description
_atom_type_scat_dispersion_real
_atom_type_scat_dispersion_imag
_atom_type_scat_source
C C 0.0033 0.0016 'International Tables Vol C Tables 4.2.6.8 and 6.1.1.4'
H H 0 0 'International Tables Vol C Tables 4.2.6.8 and 6.1.1.4'
N N 0.0061 0.0033 'International Tables Vol C Tables 4.2.6.8 and 6.1.1.4'
O O 0.0106 0.006 'International Tables Vol C Tables 4.2.6.8 and 6.1.1.4'
S S 0.1246 0.1234 'International Tables Vol C Tables 4.2.6.8 and 6.1.1.4'

loop_
_geom_angle_atom_site_label_1
_geom_angle_atom_site_label_2
_geom_angle_atom_site_label_3
_geom_angle_site_symmetry_1
_geom_angle
C5 S1 C2 . 88.75(8)
O6 C2 N3 . 127.16(19)
O6 C2 S1 . 126.18(16)
N3 C2 S1 . 106.66(12)
C2 N3 N4 . 119.02(16)
C2 N3 H3 . 125.3(14)
N4 N3 H3 . 115.3(14)
C5 N4 N3 . 109.97(14)
N4 C5 S1 . 115.59(12)
N4 C5 S7 . 123.92(12)
S1 C5 S7 . 120.48(10)
C5 S7 C8 . 98.72(8)
C9 C8 S7 . 109.26(12)
C9 C8 H8A . 109.8
S7 C8 H8A . 109.8
C9 C8 H8B . 109.8
S7 C8 H8B . 109.8
H8A C8 H8B . 108.3
C11 C9 C10 . 118.39(13)
C11 C9 C8 . 120.59(14)
C10 C9 C8 . 121.02(14)
C11 C10 C9 2 121.18(14)
C11 C10 H10 2 119.4
C9 C10 H10 . 119.4
C10 C11 C9 2 120.43(14)
C10 C11 H11 2 119.8
C9 C11 H11 . 119.8
O13 S12 C15 . 107.4(2)
O13 S12 C14 . 105.18(15)
C15 S12 C14 . 97.27(19)
S12 C14 H14A . 109.5
S12 C14 H14B . 109.5
H14A C14 H14B . 109.5
S12 C14 H14C . 109.5
H14A C14 H14C . 109.5
H14B C14 H14C . 109.5
S12 C15 H15A . 109.5
S12 C15 H15B . 109.5
H15A C15 H15B . 109.5
S12 C15 H15C . 109.5
H15A C15 H15C . 109.5
H15B C15 H15C . 109.5
O13A S12A C14A . 106.7(13)
O13A S12A C15A . 98.7(13)
C14A S12A C15A . 97.6(18)
S12A C14A H14D . 109.5
S12A C14A H14E . 109.5
H14D C14A H14E . 109.5
S12A C14A H14F . 109.5
H14D C14A H14F . 109.5
H14E C14A H14F . 109.5
S12A C15A H15D . 109.5
S12A C15A H15E . 109.5
H15D C15A H15E . 109.5
S12A C15A H15F . 109.5
H15D C15A H15F . 109.5
H15E C15A H15F . 109.5

loop_
_geom_bond_atom_site_label_1
_geom_bond_atom_site_label_2
_geom_bond_site_symmetry_2
_geom_bond_distance
S1 C5 . 1.7385(16)
S1 C2 . 1.784(2)
C2 O6 . 1.220(2)
C2 N3 . 1.337(2)
N3 N4 . 1.3772(18)
N3 H3 . 0.91(2)
N4 C5 . 1.281(2)
C5 S7 . 1.7406(17)
S7 C8 . 1.8202(17)
C8 C9 . 1.502(2)
C8 H8A . 0.97
C8 H8B . 0.97
C9 C11 . 1.380(2)
C9 C10 . 1.382(2)
C10 C11 2 1.379(2)
C10 H10 . 0.93
C11 C10 2 1.379(2)
C11 H11 . 0.93
S12 O13 . 1.4964(19)
S12 C15 . 1.757(4)
S12 C14 . 1.802(4)
C14 H14A . 0.96
C14 H14B . 0.96
C14 H14C . 0.96
C15 H15A . 0.96
C15 H15B . 0.96
C15 H15C . 0.96
S12A O13A . 1.488(13)
S12A C14A . 1.758(18)
S12A C15A . 1.796(18)
C14A H14D . 0.96
C14A H14E . 0.96
C14A H14F . 0.96
C15A H15D . 0.96
C15A H15E . 0.96
C15A H15F . 0.96

loop_
_geom_hbond_atom_site_label_D
_geom_hbond_atom_site_label_H
_geom_hbond_atom_site_label_A
_geom_hbond_distance_DH
_geom_hbond_distance_HA
_geom_hbond_distance_DA
_geom_hbond_angle_DHA
N3 H3 O13 0.91(2) 1.83(2) 2.742(3) 175.6(19)
